data_4507312
loop_
_publ_author_name
'Braun, Doris E.'
'Bhardwaj, Rajni M.'
'Florence, Alastair J.'
'Tocher, Derek A.'
'Price, Sarah L.'

_publ_section_title
;
 Complex Polymorphic System of Gallic Acid-Five Monohydrates, Three
 Anhydrates, and over 20 Solvates.
;
_journal_issue 1
_journal_name_full 'Crystal growth &amp; design'
_journal_page_first 19
_journal_page_last 23
_journal_paper_doi 10.1021/cg301506x
_journal_volume 13
_journal_year 2013
_chemical_formula_moiety 'C7 H6 O5'
_chemical_formula_sum 'C7 H6 O5'
_chemical_formula_weight 170.12
_chemical_name_systematic
;
 3,4,5-trihydroxybenzoic acid
;
_space_group_IT_number 15
_symmetry_cell_setting monoclinic
_symmetry_space_group_name_Hall '-C 2yc'
_symmetry_space_group_name_H-M 'C 1 2/c 1'
_atom_sites_solution_hydrogens geom
_atom_sites_solution_primary direct
_atom_sites_solution_secondary difmap
_audit_conform_dict_location ftp://ftp.iucr.org/pub/cif_core.dic
_audit_conform_dict_name cif_core.dic
_audit_conform_dict_version 2.3
_audit_creation_date 2010-10-19T21:34:01-00:00
_audit_creation_method 'WinGX routine CIF_UPDATE'
_cell_angle_alpha 90
_cell_angle_beta 106.234(2)
_cell_angle_gamma 90
_cell_formula_units_Z 8
_cell_length_a 25.685(3)
_cell_length_b 4.9273(5)
_cell_length_c 11.2508(12)
_cell_measurement_reflns_used 1201
_cell_measurement_temperature 293(2)
_cell_measurement_theta_max 51.772
_cell_measurement_theta_min 6.609
_cell_volume 1367.1(3)
_computing_structure_refinement 'SHELXL-97 (Sheldrick, 1997)'
_diffrn_ambient_temperature 293(2)
_diffrn_measured_fraction_theta_full 0.986
_diffrn_measured_fraction_theta_max 0.986
_diffrn_radiation_monochromator graphite
_diffrn_radiation_type MoK\a
_diffrn_radiation_wavelength 0.71073
_diffrn_reflns_av_R_equivalents 0.0283
_diffrn_reflns_av_unetI/netI 0.0295
_diffrn_reflns_limit_h_max 31
_diffrn_reflns_limit_h_min -31
_diffrn_reflns_limit_k_max 6
_diffrn_reflns_limit_k_min -6
_diffrn_reflns_limit_l_max 13
_diffrn_reflns_limit_l_min -13
_diffrn_reflns_number 4765
_diffrn_reflns_theta_full 26
_diffrn_reflns_theta_max 26
_diffrn_reflns_theta_min 3.3
_exptl_absorpt_coefficient_mu 0.144
_exptl_absorpt_correction_T_max 0.9717
_exptl_absorpt_correction_T_min 0.9512
_exptl_absorpt_correction_type multi-scan
_exptl_absorpt_process_details
;
        Bruker SADABS program multi-scan V2.03
 R.H. Blessing, Acta Cryst. (1995) A51 33-38
The given Tmin and Tmax were generated using the SHELX SIZE command
;
_exptl_crystal_colour colourless
_exptl_crystal_density_diffrn 1.653
_exptl_crystal_density_method 'not measured'
_exptl_crystal_description fragment
_exptl_crystal_F_000 704
_exptl_crystal_size_max 0.35
_exptl_crystal_size_mid 0.25
_exptl_crystal_size_min 0.2
_refine_diff_density_max 0.181
_refine_diff_density_min -0.205
_refine_diff_density_rms 0.04
_refine_ls_extinction_method none
_refine_ls_goodness_of_fit_ref 1.106
_refine_ls_hydrogen_treatment mixed
_refine_ls_matrix_type full
_refine_ls_number_parameters 124
_refine_ls_number_reflns 1315
_refine_ls_number_restraints 2
_refine_ls_restrained_S_all 10.845
_refine_ls_R_factor_all 0.0471
_refine_ls_R_factor_gt 0.0356
_refine_ls_shift/su_max 0
_refine_ls_shift/su_mean 0
_refine_ls_structure_factor_coef Fsqd
_refine_ls_weighting_details 'calc w=1/[\s^2^(Fo^2^)+(0.0540P)^2^+0.0000P] where P=(Fo^2^+2Fc^2^)/3'
_refine_ls_weighting_scheme calc
_refine_ls_wR_factor_gt 0.0923
_refine_ls_wR_factor_ref 0.0953
_reflns_number_gt 1023
_reflns_number_total 1315
_reflns_threshold_expression >2sigma(I)
_cod_data_source_file cg301506x_si_002.cif
_cod_data_source_block gallic_acid_anhdyrate_II
_cod_original_cell_volume 1367.1(2)
_cod_original_sg_symbol_H-M 'C 2/c'
_cod_database_code 4507312

loop_
_symmetry_equiv_pos_as_xyz
'x, y, z'
'-x, y, -z+1/2'
'x+1/2, y+1/2, z'
'-x+1/2, y+1/2, -z+1/2'
'-x, -y, -z'
'x, -y, z-1/2'
'-x+1/2, -y+1/2, -z'
'x+1/2, -y+1/2, z-1/2'

loop_
_atom_site_label
_atom_site_type_symbol
_atom_site_fract_x
_atom_site_fract_y
_atom_site_fract_z
_atom_site_U_iso_or_equiv
_atom_site_adp_type
_atom_site_occupancy
_atom_site_symmetry_multiplicity
_atom_site_calc_flag
_atom_site_refinement_flags
C1 C 0.0962(5) 0.516(3) 0.5070(13) 0.025(4) Uani 1 1 d .
C2 C 0.1401(5) 0.483(3) 0.6118(13) 0.026(4) Uani 1 1 d .
H5 H 0.1427 0.5903 0.6813 0.032 Uiso 1 1 calc RD
C3 C 0.1796(5) 0.294(3) 0.6128(13) 0.025(3) Uani 1 1 d .
C4 C 0.1755(6) 0.133(3) 0.5091(13) 0.025(3) Uani 1 1 d .
C5 C 0.1309(6) 0.162(3) 0.4049(13) 0.026(3) Uani 1 1 d .
C6 C 0.0915(6) 0.353(3) 0.4028(13) 0.027(4) Uani 1 1 d .
H6 H 0.0622 0.3735 0.3329 0.033 Uiso 1 1 calc R
C7 C 0.0545(6) 0.721(3) 0.5067(13) 0.027(3) Uani 1 1 d .
O1 O 0.2232(4) 0.273(2) 0.7161(10) 0.034(3) Uani 1 1 d .
O2 O 0.2156(4) -0.048(2) 0.5122(11) 0.036(3) Uani 1 1 d D
H2 H 0.209(7) -0.13(4) 0.446(18) 0.054 Uiso 1 1 d .
O3 O 0.1313(5) -0.012(2) 0.3106(10) 0.038(3) Uani 1 1 d D
O4 O 0.0152(4) 0.736(2) 0.4027(10) 0.040(3) Uani 1 1 d .
O5 O 0.0553(4) 0.871(2) 0.5953(9) 0.032(3) Uani 1 1 d .
H1 H 0.242(8) 0.12(5) 0.716(19) 0.07(6) Uiso 1 1 d .
H4 H -0.012(8) 0.87(4) 0.405(18) 0.06(6) Uiso 1 1 d .
H3 H 0.107(6) 0.03(4) 0.247(14) 0.07(7) Uiso 1 1 d D

loop_
_atom_site_aniso_label
_atom_site_aniso_U_11
_atom_site_aniso_U_22
_atom_site_aniso_U_33
_atom_site_aniso_U_23
_atom_site_aniso_U_13
_atom_site_aniso_U_12
C1 0.024(8) 0.024(7) 0.026(8) 0.002(6) 0.005(6) 0.003(6)
C2 0.028(8) 0.025(8) 0.025(8) -0.003(6) 0.004(6) 0.001(6)
C3 0.022(8) 0.025(8) 0.025(7) 0.001(6) 0.002(6) -0.001(6)
C4 0.024(8) 0.022(7) 0.031(8) 0.003(6) 0.008(6) 0.003(6)
C5 0.030(8) 0.025(8) 0.021(7) -0.002(6) 0.007(6) 0.000(6)
C6 0.027(8) 0.031(8) 0.021(7) 0.002(6) 0.002(6) 0.004(6)
C7 0.026(8) 0.026(8) 0.025(8) 0.001(6) 0.003(6) 0.002(6)
O1 0.028(6) 0.030(6) 0.035(7) -0.004(5) -0.007(5) 0.007(5)
O2 0.033(6) 0.035(7) 0.037(6) -0.005(5) 0.005(5) 0.014(5)
O3 0.044(7) 0.040(7) 0.025(6) -0.006(5) 0.003(5) 0.013(5)
O4 0.035(7) 0.045(7) 0.032(7) -0.007(5) -0.005(5) 0.019(5)
O5 0.032(6) 0.033(6) 0.028(6) -0.003(5) 0.003(4) 0.010(5)

loop_
_atom_type_symbol
_atom_type_description
_atom_type_scat_dispersion_real
_atom_type_scat_dispersion_imag
_atom_type_scat_source
C C 0.0033 0.0016 'International Tables Vol C Tables 4.2.6.8 and 6.1.1.4'
H H 0 0 'International Tables Vol C Tables 4.2.6.8 and 6.1.1.4'
O O 0.0106 0.006 'International Tables Vol C Tables 4.2.6.8 and 6.1.1.4'

loop_
_geom_angle_atom_site_label_1
_geom_angle_atom_site_label_2
_geom_angle_atom_site_label_3
_geom_angle
C2 C1 C6 120.2(13)
C2 C1 C7 119.8(13)
C6 C1 C7 120.0(12)
C3 C2 C1 120.3(13)
O1 C3 C2 119.0(13)
O1 C3 C4 121.2(13)
C2 C3 C4 119.8(13)
O2 C4 C3 118.4(13)
O2 C4 C5 121.6(13)
C3 C4 C5 120.0(13)
O3 C5 C6 125.4(13)
O3 C5 C4 114.1(13)
C6 C5 C4 120.5(13)
C5 C6 C1 119.2(13)
O5 C7 O4 121.3(13)
O5 C7 C1 124.0(13)
O4 C7 C1 114.7(13)

loop_
_geom_bond_atom_site_label_1
_geom_bond_atom_site_label_2
_geom_bond_distance
C1 C2 1.394(19)
C1 C6 1.40(2)
C1 C7 1.472(19)
C2 C3 1.38(2)
C3 O1 1.375(17)
C3 C4 1.39(2)
C4 O2 1.357(17)
C4 C5 1.40(2)
C5 O3 1.364(17)
C5 C6 1.38(2)
C7 O5 1.236(17)
C7 O4 1.316(17)

loop_
_geom_torsion_atom_site_label_1
_geom_torsion_atom_site_label_2
_geom_torsion_atom_site_label_3
_geom_torsion_atom_site_label_4
_geom_torsion
C6 C1 C2 C3 1(2)
C7 C1 C2 C3 -179.4(13)
C1 C2 C3 O1 178.0(13)
C1 C2 C3 C4 0(2)
O1 C3 C4 O2 1(2)
C2 C3 C4 O2 178.8(13)
O1 C3 C4 C5 -179.2(13)
C2 C3 C4 C5 -1(2)
O2 C4 C5 O3 2(2)
C3 C4 C5 O3 -178.7(12)
O2 C4 C5 C6 -178.1(12)
C3 C4 C5 C6 2(2)
O3 C5 C6 C1 179.4(14)
C4 C5 C6 C1 -1(2)
C2 C1 C6 C5 0(2)
C7 C1 C6 C5 -179.9(13)
C2 C1 C7 O5 0(2)
C6 C1 C7 O5 179.3(14)
C2 C1 C7 O4 179.3(13)
C6 C1 C7 O4 -1.0(19)

loop_
_cod_related_entry_id
_cod_related_entry_database
_cod_related_entry_code
1 ChemSpider 361
